data_7114255
loop_
_publ_author_name
'Avent, Anthony G.'
'Clare, Brian W.'
'Hitchcock, Peter B.'
'Kepert, David L.'
'Taylor, Roger'

_publ_section_title
;
 C60F36: there is a third isomer and it has C1 symmetry
;
_journal_issue 20
_journal_name_full 'Chemical Communications'
_journal_page_first 2370
_journal_paper_doi 10.1039/b207580f
_journal_year 2002
_chemical_compound_source 'synthesis as described'
_chemical_formula_moiety '(C60 F36) 3.5(C7 H8)'
_chemical_formula_sum 'C84.5 H28 F36'
_chemical_formula_weight 1727.07
_chemical_name_common '[C60F36] 3.5toluene'
_chemical_name_systematic
;
?
;
_space_group_IT_number 14
_symmetry_cell_setting monoclinic
_symmetry_Int_Tables_number 14
_symmetry_space_group_name_Hall '-P 2yn'
_symmetry_space_group_name_H-M 'P 1 21/n 1'
_atom_sites_solution_hydrogens geom
_atom_sites_solution_primary direct
_atom_sites_solution_secondary difmap
_audit_conform_dict_location ftp://ftp.iucr.org/pub/cif_core.dic
_audit_conform_dict_name cif_core.dic
_audit_conform_dict_version 2.2
_audit_creation_date 2002-06-25T16:09:24-00:00
_audit_creation_method 'WinGX routine CIF_UPDATE'
_cell_angle_alpha 90
_cell_angle_beta 111.093(1)
_cell_angle_gamma 90
_cell_formula_units_Z 4
_cell_length_a 12.3151(1)
_cell_length_b 36.9718(4)
_cell_length_c 14.9318(2)
_cell_measurement_reflns_used 42861
_cell_measurement_temperature 223(2)
_cell_measurement_theta_max 23.817
_cell_measurement_theta_min 3.705
_cell_measurement_wavelength 0.71073
_cell_volume 6343.09(13)
_computing_cell_refinement 'HKL Scalepack (Otwinowski & Minor 1997)'
_computing_data_collection 'Collect (Nonius BV, 1997-2000)'
_computing_data_reduction 'HKL Denzo and Scalepack (Otwinowski & Minor 1997)'
_computing_molecular_graphics 'Ortep-3 for Windows (Farrugia, 1997)'
_computing_publication_material 'WinGX publication routines (Farrugia, 1999)'
_computing_structure_refinement 'SHELXL-97 (Sheldrick, 1997)'
_computing_structure_solution 'SHELXS-97 (Sheldrick, 1997)'
_diffrn_ambient_temperature 223(2)
_diffrn_measured_fraction_theta_full 0.974
_diffrn_measured_fraction_theta_max 0.974
_diffrn_measurement_device '95mm CCD camera on \k-goniostat'
_diffrn_measurement_device_type KappaCCD
_diffrn_measurement_method CCD
_diffrn_radiation_monochromator graphite
_diffrn_radiation_probe x-ray
_diffrn_radiation_type MoK\a
_diffrn_radiation_wavelength 0.71073
_diffrn_reflns_av_R_equivalents 0.0779
_diffrn_reflns_av_unetI/netI 0.0685
_diffrn_reflns_limit_h_max 11
_diffrn_reflns_limit_h_min -13
_diffrn_reflns_limit_k_max 39
_diffrn_reflns_limit_k_min -42
_diffrn_reflns_limit_l_max 16
_diffrn_reflns_limit_l_min -16
_diffrn_reflns_number 23481
_diffrn_reflns_theta_full 23.83
_diffrn_reflns_theta_max 23.83
_diffrn_reflns_theta_min 3.71
_exptl_absorpt_coefficient_mu 0.179
_exptl_absorpt_correction_type none
_exptl_crystal_colour yellow
_exptl_crystal_density_diffrn 1.808
_exptl_crystal_density_method 'not measured'
_exptl_crystal_description prism
_exptl_crystal_F_000 3436
_exptl_crystal_size_max 0.3
_exptl_crystal_size_mid 0.3
_exptl_crystal_size_min 0.2
_refine_diff_density_max 0.391
_refine_diff_density_min -0.244
_refine_diff_density_rms 0.058
_refine_ls_extinction_coef 0.0050(7)
_refine_ls_extinction_expression Fc^*^=kFc[1+0.001xFc^2^\l^3^/sin(2\q)]^-1/4^
_refine_ls_extinction_method SHELXL
_refine_ls_goodness_of_fit_ref 1.037
_refine_ls_hydrogen_treatment
;
'omitted for disordered toluene; others riding'
;
_refine_ls_matrix_type full
_refine_ls_number_parameters 1100
_refine_ls_number_reflns 9500
_refine_ls_number_restraints 0
_refine_ls_restrained_S_all 1.037
_refine_ls_R_factor_all 0.0784
_refine_ls_R_factor_gt 0.0586
_refine_ls_shift/su_max 0.004
_refine_ls_shift/su_mean 0.001
_refine_ls_structure_factor_coef Fsqd
_refine_ls_weighting_details 'calc w=1/[\s^2^(Fo^2^)+(0.0672P)^2^+7.1291P] where P=(Fo^2^+2Fc^2^)/3'
_refine_ls_weighting_scheme calc
_refine_ls_wR_factor_gt 0.1446
_refine_ls_wR_factor_ref 0.1567
_reflns_number_gt 7389
_reflns_number_total 9500
_reflns_threshold_expression >2sigma(I)
_cod_data_source_file b207580f.txt
_cod_data_source_block jun2002
_cod_original_cell_volume 6343.09(12)
_cod_original_sg_symbol_H-M P2(1)/n
_cod_database_code 7114255

loop_
_symmetry_equiv_pos_as_xyz
'x, y, z'
'-x+1/2, y+1/2, -z+1/2'
'-x, -y, -z'
'x-1/2, -y-1/2, z-1/2'

loop_
_atom_site_label
_atom_site_type_symbol
_atom_site_fract_x
_atom_site_fract_y
_atom_site_fract_z
_atom_site_U_iso_or_equiv
_atom_site_adp_type
_atom_site_occupancy
_atom_site_symmetry_multiplicity
_atom_site_calc_flag
_atom_site_refinement_flags
_atom_site_disorder_assembly
_atom_site_disorder_group
C1 C 0.8254(3) 0.22003(9) 1.1688(3) 0.0462(9) Uani 1 1 d . . .
C2 C 0.8345(3) 0.21643(9) 1.0666(3) 0.0470(10) Uani 1 1 d . . .
C3 C 0.9431(3) 0.19449(10) 1.0619(3) 0.0458(9) Uani 1 1 d . . .
C4 C 1.0541(3) 0.18830(10) 1.1531(3) 0.0473(10) Uani 1 1 d . . .
C5 C 1.0388(3) 0.19263(10) 1.2544(3) 0.0474(9) Uani 1 1 d . . .
C6 C 0.9348(3) 0.21497(10) 1.2640(3) 0.0477(10) Uani 1 1 d . . .
C7 C 0.8780(3) 0.19627(10) 1.3401(3) 0.0481(10) Uani 1 1 d . . .
C8 C 0.7659(3) 0.18181(9) 1.2718(2) 0.0391(9) Uani 1 1 d . . .
C9 C 0.7392(3) 0.19414(9) 1.1797(3) 0.0399(8) Uani 1 1 d . . .
C10 C 0.6439(3) 0.18046(9) 1.1072(2) 0.0368(8) Uani 1 1 d . . .
C11 C 0.6086(3) 0.18871(10) 1.0033(3) 0.0425(9) Uani 1 1 d . . .
C12 C 0.7225(3) 0.19645(10) 0.9838(3) 0.0440(9) Uani 1 1 d . . .
C13 C 0.7719(3) 0.16137(9) 0.9726(2) 0.0358(8) Uani 1 1 d . . .
C14 C 0.8914(3) 0.16008(9) 1.0158(2) 0.0384(8) Uani 1 1 d . . .
C15 C 0.9497(3) 0.12805(10) 1.0172(2) 0.0371(8) Uani 1 1 d . . .
C16 C 1.0746(3) 0.12140(10) 1.0733(3) 0.0437(9) Uani 1 1 d . . .
C17 C 1.1123(3) 0.14735(10) 1.1609(3) 0.0439(9) Uani 1 1 d . . .
C18 C 1.0779(3) 0.13077(10) 1.2360(2) 0.0372(8) Uani 1 1 d . . .
C19 C 1.0380(3) 0.15482(10) 1.2872(3) 0.0409(9) Uani 1 1 d . . .
C20 C 0.9966(3) 0.14254(10) 1.3564(2) 0.0420(9) Uani 1 1 d . . .
C21 C 0.9383(3) 0.16470(11) 1.4088(3) 0.0498(10) Uani 1 1 d . . .
C22 C 0.8631(3) 0.13385(11) 1.4417(2) 0.0474(10) Uani 1 1 d . . .
C23 C 0.7276(3) 0.13431(11) 1.3821(2) 0.0450(9) Uani 1 1 d . . .
C24 C 0.7019(3) 0.15454(10) 1.2907(2) 0.0397(9) Uani 1 1 d . . .
C25 C 0.6088(3) 0.14039(9) 1.2176(2) 0.0371(8) Uani 1 1 d . . .
C26 C 0.5795(3) 0.15345(10) 1.1262(3) 0.0376(8) Uani 1 1 d . . .
C27 C 0.4891(3) 0.13826(10) 1.0403(3) 0.0389(8) Uani 1 1 d . . .
C28 C 0.5253(3) 0.15355(10) 0.9544(2) 0.0416(9) Uani 1 1 d . . .
C29 C 0.5819(3) 0.12516(10) 0.9054(2) 0.0388(8) Uani 1 1 d . . .
C30 C 0.7104(3) 0.13018(9) 0.9359(2) 0.0359(8) Uani 1 1 d . . .
C31 C 0.7688(3) 0.09831(9) 0.9400(2) 0.0343(8) Uani 1 1 d . . .
C32 C 0.8880(3) 0.09747(9) 0.9791(2) 0.0363(8) Uani 1 1 d . . .
C33 C 0.9564(3) 0.06383(10) 1.0144(2) 0.0401(9) Uani 1 1 d . . .
C34 C 1.0765(3) 0.07718(10) 1.0904(3) 0.0426(9) Uani 1 1 d . . .
C35 C 1.0977(3) 0.06460(10) 1.1964(3) 0.0393(8) Uani 1 1 d . . .
C36 C 1.0721(3) 0.09426(10) 1.2519(2) 0.0370(8) Uani 1 1 d . . .
C37 C 1.0270(3) 0.08209(10) 1.3183(2) 0.0392(9) Uani 1 1 d . . .
C38 C 0.9903(3) 0.10592(11) 1.3714(2) 0.0414(9) Uani 1 1 d . . .
C39 C 0.9279(3) 0.09665(11) 1.4352(2) 0.0465(10) Uani 1 1 d . . .
C40 C 0.8560(3) 0.06184(11) 1.3978(2) 0.0441(9) Uani 1 1 d . . .
C41 C 0.7373(3) 0.07035(10) 1.3253(2) 0.0410(9) Uani 1 1 d . . .
C42 C 0.6601(3) 0.09781(11) 1.3443(2) 0.0453(9) Uani 1 1 d . . .
C43 C 0.5570(3) 0.10878(11) 1.2477(3) 0.0443(9) Uani 1 1 d . . .
C44 C 0.5083(3) 0.08125(10) 1.1624(3) 0.0437(9) Uani 1 1 d . . .
C45 C 0.4819(3) 0.09712(10) 1.0542(2) 0.0396(8) Uani 1 1 d . . .
C46 C 0.5674(3) 0.07659(9) 1.0216(2) 0.0354(8) Uani 1 1 d . . .
C47 C 0.5741(3) 0.08327(10) 0.9256(2) 0.0388(8) Uani 1 1 d . . .
C48 C 0.6882(3) 0.06628(10) 0.9183(2) 0.0403(9) Uani 1 1 d . . .
C49 C 0.7514(3) 0.03392(9) 0.9882(2) 0.0409(9) Uani 1 1 d . . .
C50 C 0.8782(3) 0.04221(9) 1.0515(3) 0.0400(9) Uani 1 1 d . . .
C51 C 0.9036(3) 0.03126(9) 1.1408(2) 0.0376(8) Uani 1 1 d . . .
C52 C 1.0218(3) 0.03297(9) 1.2165(3) 0.0411(9) Uani 1 1 d . . .
C53 C 1.0136(3) 0.04212(10) 1.3173(3) 0.0436(9) Uani 1 1 d . . .
C54 C 0.9042(3) 0.03080(10) 1.3422(3) 0.0450(9) Uani 1 1 d . . .
C55 C 0.7917(3) 0.01946(9) 1.2541(3) 0.0421(9) Uani 1 1 d . . .
C56 C 0.7052(3) 0.04817(9) 1.2508(2) 0.0383(8) Uani 1 1 d . . .
C57 C 0.5924(3) 0.04855(9) 1.1686(3) 0.0405(9) Uani 1 1 d . . .
C58 C 0.6204(3) 0.05015(9) 1.0800(2) 0.0346(8) Uani 1 1 d . . .
C59 C 0.6983(3) 0.02190(9) 1.0632(2) 0.0385(8) Uani 1 1 d . . .
C60 C 0.8056(3) 0.01175(9) 1.1562(3) 0.0420(9) Uani 1 1 d . . .
F1 F 0.7832(2) 0.25453(5) 1.17246(18) 0.0593(6) Uani 1 1 d . . .
F2 F 0.8429(2) 0.25078(6) 1.03590(18) 0.0616(6) Uani 1 1 d . . .
F3 F 0.9817(2) 0.21249(6) 0.99732(17) 0.0587(6) Uani 1 1 d . . .
F4 F 1.1352(2) 0.21278(6) 1.15063(19) 0.0624(7) Uani 1 1 d . . .
F5 F 1.13903(19) 0.20887(6) 1.31545(18) 0.0616(7) Uani 1 1 d . . .
F6 F 0.9759(2) 0.24812(6) 1.29732(18) 0.0635(7) Uani 1 1 d . . .
F7 F 0.8585(2) 0.22418(6) 1.39339(17) 0.0659(7) Uani 1 1 d . . .
F8 F 0.5390(2) 0.21888(6) 0.98057(16) 0.0549(6) Uani 1 1 d . . .
F9 F 0.6958(2) 0.21681(6) 0.90191(16) 0.0562(6) Uani 1 1 d . . .
F10 F 1.14161(19) 0.12803(6) 1.01876(17) 0.0569(6) Uani 1 1 d . . .
F11 F 1.23157(17) 0.15166(6) 1.19234(17) 0.0571(6) Uani 1 1 d . . .
F12 F 1.0178(2) 0.17916(7) 1.49162(15) 0.0638(7) Uani 1 1 d . . .
F13 F 0.8781(2) 0.13987(7) 1.53484(14) 0.0635(7) Uani 1 1 d . . .
F14 F 0.6758(2) 0.15151(7) 1.43790(15) 0.0602(6) Uani 1 1 d . . .
F15 F 0.38210(17) 0.15292(6) 1.03040(16) 0.0516(6) Uani 1 1 d . . .
F16 F 0.42736(18) 0.16626(6) 0.88492(15) 0.0538(6) Uani 1 1 d . . .
F17 F 0.53199(19) 0.13028(6) 0.80773(13) 0.0531(6) Uani 1 1 d . . .
F18 F 0.9760(2) 0.04409(6) 0.94287(15) 0.0555(6) Uani 1 1 d . . .
F19 F 1.16335(19) 0.06328(6) 1.06478(16) 0.0551(6) Uani 1 1 d . . .
F20 F 1.21283(17) 0.05477(6) 1.23767(16) 0.0536(6) Uani 1 1 d . . .
F21 F 1.0065(2) 0.08906(7) 1.52604(14) 0.0613(7) Uani 1 1 d . . .
F22 F 0.8407(2) 0.04489(7) 1.47503(14) 0.0592(6) Uani 1 1 d . . .
F23 F 0.6169(2) 0.08437(7) 1.41024(15) 0.0586(6) Uani 1 1 d . . .
F24 F 0.46372(19) 0.11965(6) 1.27225(16) 0.0570(6) Uani 1 1 d . . .
F25 F 0.40644(18) 0.06774(6) 1.16498(16) 0.0552(6) Uani 1 1 d . . .
F26 F 0.37158(17) 0.08614(6) 0.99838(15) 0.0507(6) Uani 1 1 d . . .
F27 F 0.47704(18) 0.06878(6) 0.85762(14) 0.0507(6) Uani 1 1 d . . .
F28 F 0.6626(2) 0.05454(6) 0.82589(13) 0.0534(6) Uani 1 1 d . . .
F29 F 0.7523(2) 0.00485(5) 0.93143(15) 0.0543(6) Uani 1 1 d . . .
F30 F 1.07618(19) 0.00005(6) 1.22099(16) 0.0540(6) Uani 1 1 d . . .
F31 F 1.10966(18) 0.02738(6) 1.38746(15) 0.0553(6) Uani 1 1 d . . .
F32 F 0.9368(2) 0.00161(6) 1.40148(15) 0.0578(6) Uani 1 1 d . . .
F33 F 0.7502(2) -0.01213(6) 1.28049(16) 0.0564(6) Uani 1 1 d . . .
F34 F 0.53474(18) 0.01646(6) 1.17010(15) 0.0524(6) Uani 1 1 d . . .
F35 F 0.63090(19) -0.00865(5) 1.03136(15) 0.0517(6) Uani 1 1 d . . .
F36 F 0.8270(2) -0.02526(5) 1.15353(16) 0.0560(6) Uani 1 1 d . . .
C1A C 0.2726(5) 0.1231(2) 0.6061(4) 0.0890(18) Uani 1 1 d . A 1
C2A C 0.2865(6) 0.1555(2) 0.5731(6) 0.107(2) Uani 1 1 d . A 1
H2A H 0.2735 0.1764 0.6037 0.128 Uiso 1 1 calc R A 1
C3A C 0.3196(6) 0.15896(19) 0.4948(6) 0.111(2) Uani 1 1 d . A 1
H3A H 0.3256 0.1822 0.4712 0.134 Uiso 1 1 calc R A 1
C4A C 0.3435(5) 0.1299(2) 0.4513(4) 0.0976(18) Uani 1 1 d . A 1
H4A H 0.3689 0.1326 0.3993 0.117 Uiso 1 1 calc R A 1
C5A C 0.3297(6) 0.09615(19) 0.4848(5) 0.106(2) Uani 1 1 d . A 1
H5A H 0.3442 0.0752 0.4552 0.128 Uiso 1 1 calc R A 1
C6A C 0.2938(6) 0.09347(18) 0.5639(5) 0.0994(19) Uani 1 1 d . A 1
H6A H 0.2846 0.0705 0.5874 0.119 Uiso 1 1 calc R A 1
C7A C 0.2310(6) 0.1189(3) 0.6908(5) 0.151(4) Uani 1 1 d . A 1
H7A1 H 0.2262 0.0934 0.7043 0.226 Uiso 0.5 1 calc PR A 1
H7A2 H 0.1548 0.1299 0.6746 0.226 Uiso 0.5 1 calc PR A 1
H7A3 H 0.2856 0.1308 0.7469 0.226 Uiso 0.5 1 calc PR A 1
H7A4 H 0.2182 0.1426 0.7129 0.226 Uiso 0.5 1 calc PR A 1
H7A5 H 0.2896 0.1062 0.7426 0.226 Uiso 0.5 1 calc PR A 1
H7A6 H 0.1588 0.1053 0.6703 0.226 Uiso 0.5 1 calc PR A 1
C8A C 0.6003(5) 0.26608(19) 0.3221(7) 0.105(3) Uani 1 1 d . B 1
C9A C 0.5546(8) 0.2733(2) 0.2239(8) 0.114(3) Uani 1 1 d . B 1
H9A H 0.584 0.293 0.1999 0.137 Uiso 1 1 calc R B 1
C10A C 0.4699(9) 0.2530(3) 0.1623(7) 0.125(3) Uani 1 1 d . B 1
H10A H 0.4415 0.2584 0.0964 0.15 Uiso 1 1 calc R B 1
C11A C 0.4276(6) 0.2259(3) 0.1940(7) 0.117(3) Uani 1 1 d . B 1
H11A H 0.3688 0.2119 0.1497 0.141 Uiso 1 1 calc R B 1
C12A C 0.4637(7) 0.21693(18) 0.2863(7) 0.106(2) Uani 1 1 d . B 1
H12A H 0.4295 0.1973 0.3061 0.127 Uiso 1 1 calc R B 1
C13A C 0.5521(7) 0.2367(2) 0.3538(5) 0.107(2) Uani 1 1 d . B 1
H13A H 0.5787 0.2304 0.4191 0.128 Uiso 1 1 calc R B 1
C14A C 0.6875(7) 0.2897(3) 0.3852(9) 0.217(6) Uani 1 1 d . B 1
H14A H 0.7101 0.2809 0.4506 0.326 Uiso 0.5 1 calc PR B 1
H14B H 0.6561 0.3139 0.3813 0.326 Uiso 0.5 1 calc PR B 1
H14C H 0.755 0.29 0.3663 0.326 Uiso 0.5 1 calc PR B 1
H14D H 0.7041 0.309 0.3481 0.326 Uiso 0.5 1 calc PR B 1
H14E H 0.758 0.276 0.4175 0.326 Uiso 0.5 1 calc PR B 1
H14F H 0.6592 0.2999 0.4325 0.326 Uiso 0.5 1 calc PR B 1
C15A C 0.7343(11) 0.1556(3) 0.6980(6) 0.130(3) Uani 1 1 d . C 1
C16A C 0.8467(12) 0.1618(3) 0.7552(6) 0.135(4) Uani 1 1 d . C 1
H16A H 0.87 0.1851 0.7797 0.162 Uiso 1 1 calc R C 1
C17A C 0.9245(13) 0.1347(5) 0.7768(7) 0.179(6) Uani 1 1 d . C 1
H17A H 1.002 0.1393 0.8166 0.215 Uiso 1 1 calc R C 1
C18A C 0.8937(19) 0.1017(5) 0.7428(10) 0.207(8) Uani 1 1 d . C 1
H18A H 0.9502 0.0834 0.7562 0.249 Uiso 1 1 calc R C 1
C19A C 0.778(3) 0.0940(4) 0.6872(12) 0.249(14) Uani 1 1 d . C 1
H19A H 0.7542 0.0704 0.6656 0.299 Uiso 1 1 calc R C 1
C20A C 0.7004(13) 0.1227(4) 0.6653(6) 0.178(6) Uani 1 1 d . C 1
H20A H 0.6222 0.1187 0.6266 0.214 Uiso 1 1 calc R C 1
C21A C 0.6515(12) 0.1847(5) 0.6723(8) 0.238(7) Uani 1 1 d . C 1
H21A H 0.6895 0.2069 0.7017 0.357 Uiso 0.5 1 calc PR C 1
H21B H 0.5885 0.1793 0.6948 0.357 Uiso 0.5 1 calc PR C 1
H21C H 0.6205 0.1874 0.6031 0.357 Uiso 0.5 1 calc PR C 1
H21D H 0.5762 0.1755 0.6313 0.357 Uiso 0.5 1 calc PR C 1
H21E H 0.6772 0.2031 0.6382 0.357 Uiso 0.5 1 calc PR C 1
H21F H 0.6452 0.195 0.7299 0.357 Uiso 0.5 1 calc PR C 1
C22A C 0.3973(5) -0.00303(15) 0.4775(7) 0.094(2) Uani 1 1 d . . 1
C23A C 0.408(2) 0.0030(4) 0.568(2) 0.167(11) Uani 0.5 1 d P D 1
C24A C 0.5173(17) 0.0081(3) 0.6429(7) 0.187(7) Uani 1 1 d . D 1
C25A C 0.6122(17) 0.0082(4) 0.6211(11) 0.114(5) Uani 0.5 1 d P . 1
C26A C 0.5088(12) 0.0022(3) 0.5495(6) 0.073(3) Uani 0.5 1 d P . 1

loop_
_atom_site_aniso_label
_atom_site_aniso_U_11
_atom_site_aniso_U_22
_atom_site_aniso_U_33
_atom_site_aniso_U_23
_atom_site_aniso_U_13
_atom_site_aniso_U_12
C1 0.049(2) 0.0270(19) 0.065(3) -0.0066(17) 0.023(2) 0.0032(17)
C2 0.053(2) 0.027(2) 0.059(2) 0.0071(17) 0.018(2) -0.0066(17)
C3 0.052(2) 0.037(2) 0.057(2) 0.0032(18) 0.030(2) -0.0096(18)
C4 0.039(2) 0.037(2) 0.071(3) -0.0078(18) 0.0259(19) -0.0154(18)
C5 0.039(2) 0.042(2) 0.056(2) -0.0173(18) 0.0117(18) -0.0125(18)
C6 0.050(2) 0.031(2) 0.059(2) -0.0192(17) 0.0153(19) -0.0078(17)
C7 0.051(2) 0.042(2) 0.048(2) -0.0221(18) 0.0139(18) 0.0003(19)
C8 0.043(2) 0.035(2) 0.039(2) -0.0103(16) 0.0150(17) 0.0061(17)
C9 0.041(2) 0.0313(19) 0.050(2) -0.0051(16) 0.0194(18) 0.0048(16)
C10 0.0353(19) 0.0336(19) 0.042(2) -0.0002(15) 0.0144(16) 0.0113(16)
C11 0.041(2) 0.038(2) 0.047(2) 0.0103(16) 0.0142(17) 0.0149(17)
C12 0.050(2) 0.037(2) 0.045(2) 0.0126(17) 0.0181(18) 0.0073(18)
C13 0.043(2) 0.037(2) 0.0318(18) 0.0055(15) 0.0178(16) 0.0027(16)
C14 0.045(2) 0.038(2) 0.0374(19) 0.0029(15) 0.0214(17) -0.0032(17)
C15 0.0368(19) 0.047(2) 0.0330(18) 0.0029(16) 0.0195(16) 0.0017(17)
C16 0.036(2) 0.049(2) 0.055(2) 0.0000(18) 0.0263(18) 0.0012(17)
C17 0.0268(18) 0.046(2) 0.059(2) -0.0059(18) 0.0161(17) -0.0058(17)
C18 0.0254(17) 0.043(2) 0.0390(19) -0.0071(16) 0.0069(15) -0.0048(16)
C19 0.0300(18) 0.039(2) 0.047(2) -0.0114(17) 0.0065(16) -0.0057(16)
C20 0.0303(19) 0.055(2) 0.0347(19) -0.0160(17) 0.0049(16) -0.0035(17)
C21 0.047(2) 0.059(3) 0.037(2) -0.0225(18) 0.0065(17) -0.0005(19)
C22 0.049(2) 0.068(3) 0.0234(18) -0.0082(17) 0.0108(16) -0.002(2)
C23 0.048(2) 0.060(2) 0.0327(19) -0.0063(17) 0.0209(17) 0.0049(19)
C24 0.039(2) 0.048(2) 0.0339(19) -0.0078(16) 0.0157(16) 0.0085(18)
C25 0.0326(19) 0.044(2) 0.040(2) -0.0011(16) 0.0195(16) 0.0055(16)
C26 0.0295(18) 0.041(2) 0.044(2) -0.0036(16) 0.0150(16) 0.0099(16)
C27 0.0243(18) 0.048(2) 0.042(2) 0.0026(16) 0.0094(15) 0.0089(16)
C28 0.0317(19) 0.048(2) 0.0335(18) 0.0104(16) -0.0020(15) 0.0056(17)
C29 0.036(2) 0.048(2) 0.0239(17) 0.0059(15) 0.0009(15) 0.0015(17)
C30 0.041(2) 0.041(2) 0.0254(17) 0.0065(15) 0.0123(15) 0.0015(17)
C31 0.042(2) 0.038(2) 0.0237(16) -0.0013(14) 0.0135(15) -0.0002(16)
C32 0.045(2) 0.038(2) 0.0303(17) 0.0013(15) 0.0193(16) 0.0046(17)
C33 0.045(2) 0.043(2) 0.0364(19) -0.0066(16) 0.0193(17) 0.0113(17)
C34 0.035(2) 0.046(2) 0.053(2) -0.0033(17) 0.0240(17) 0.0094(17)
C35 0.0258(18) 0.045(2) 0.044(2) 0.0009(16) 0.0087(15) 0.0098(16)
C36 0.0231(17) 0.045(2) 0.0371(19) -0.0035(16) 0.0041(15) 0.0001(15)
C37 0.0305(18) 0.047(2) 0.0318(18) -0.0002(16) 0.0008(15) 0.0051(16)
C38 0.0320(19) 0.055(2) 0.0288(18) -0.0041(16) 0.0012(15) -0.0005(17)
C39 0.041(2) 0.071(3) 0.0205(17) 0.0015(17) 0.0025(15) 0.0050(19)
C40 0.046(2) 0.057(2) 0.0272(18) 0.0095(16) 0.0116(16) 0.0035(19)
C41 0.042(2) 0.047(2) 0.0339(19) 0.0083(16) 0.0143(16) 0.0000(18)
C42 0.043(2) 0.064(3) 0.0335(19) 0.0051(17) 0.0191(17) -0.0019(19)
C43 0.034(2) 0.062(2) 0.043(2) 0.0030(18) 0.0201(17) 0.0027(18)
C44 0.0300(19) 0.055(2) 0.046(2) 0.0048(17) 0.0142(16) -0.0042(17)
C45 0.0227(17) 0.051(2) 0.0394(19) 0.0046(16) 0.0041(15) -0.0026(16)
C46 0.0293(18) 0.038(2) 0.0336(18) -0.0034(15) 0.0052(15) -0.0080(16)
C47 0.0350(19) 0.044(2) 0.0288(18) -0.0047(15) 0.0013(15) -0.0075(16)
C48 0.045(2) 0.045(2) 0.0255(17) -0.0083(15) 0.0059(15) -0.0029(17)
C49 0.050(2) 0.0312(19) 0.0366(19) -0.0108(15) 0.0104(17) -0.0020(17)
C50 0.044(2) 0.0282(18) 0.044(2) -0.0083(15) 0.0117(17) 0.0067(16)
C51 0.044(2) 0.0278(18) 0.037(2) -0.0043(15) 0.0099(16) 0.0048(16)
C52 0.039(2) 0.036(2) 0.045(2) -0.0026(16) 0.0105(17) 0.0115(17)
C53 0.039(2) 0.043(2) 0.040(2) 0.0104(16) 0.0042(17) 0.0126(17)
C54 0.046(2) 0.046(2) 0.0349(19) 0.0140(17) 0.0052(16) 0.0061(18)
C55 0.046(2) 0.034(2) 0.041(2) 0.0069(15) 0.0088(17) -0.0038(17)
C56 0.043(2) 0.041(2) 0.0314(18) 0.0074(15) 0.0133(16) -0.0062(17)
C57 0.036(2) 0.040(2) 0.042(2) 0.0053(16) 0.0099(16) -0.0099(17)
C58 0.0312(18) 0.0329(19) 0.0344(18) 0.0003(15) 0.0053(15) -0.0097(15)
C59 0.041(2) 0.0308(19) 0.0374(19) -0.0057(15) 0.0064(16) -0.0079(16)
C60 0.044(2) 0.031(2) 0.047(2) 0.0009(16) 0.0114(17) 0.0030(17)
F1 0.0648(15) 0.0300(12) 0.0869(17) -0.0059(11) 0.0320(13) 0.0057(11)
F2 0.0738(17) 0.0321(12) 0.0819(17) 0.0113(11) 0.0317(14) -0.0027(11)
F3 0.0647(15) 0.0482(13) 0.0749(16) 0.0099(11) 0.0392(13) -0.0104(11)
F4 0.0512(14) 0.0515(14) 0.0891(17) -0.0071(12) 0.0308(13) -0.0220(12)
F5 0.0436(13) 0.0535(14) 0.0775(16) -0.0254(12) 0.0096(12) -0.0186(11)
F6 0.0650(15) 0.0390(13) 0.0823(17) -0.0265(12) 0.0214(13) -0.0132(11)
F7 0.0705(16) 0.0574(14) 0.0656(15) -0.0335(12) 0.0195(13) 0.0031(12)
F8 0.0560(14) 0.0452(13) 0.0615(14) 0.0162(10) 0.0189(11) 0.0231(11)
F9 0.0663(15) 0.0454(13) 0.0575(14) 0.0231(11) 0.0231(12) 0.0107(11)
F10 0.0498(13) 0.0677(15) 0.0674(15) -0.0011(12) 0.0384(12) -0.0025(11)
F11 0.0286(11) 0.0655(15) 0.0756(15) -0.0048(12) 0.0168(11) -0.0104(11)
F12 0.0554(14) 0.0780(17) 0.0460(13) -0.0311(12) 0.0037(11) -0.0035(12)
F13 0.0700(16) 0.0910(18) 0.0273(11) -0.0165(11) 0.0148(11) 0.0014(14)
F14 0.0618(15) 0.0825(17) 0.0444(12) -0.0094(11) 0.0288(11) 0.0131(13)
F15 0.0297(11) 0.0622(14) 0.0596(13) 0.0067(11) 0.0122(10) 0.0113(10)
F16 0.0391(12) 0.0623(14) 0.0475(12) 0.0158(10) 0.0007(10) 0.0142(11)
F17 0.0543(14) 0.0668(14) 0.0279(10) 0.0098(10) 0.0023(10) 0.0032(11)
F18 0.0633(15) 0.0601(14) 0.0492(13) -0.0155(10) 0.0276(11) 0.0113(12)
F19 0.0470(13) 0.0605(14) 0.0671(14) -0.0030(11) 0.0319(11) 0.0156(11)
F20 0.0318(11) 0.0624(14) 0.0611(14) 0.0007(11) 0.0102(10) 0.0152(10)
F21 0.0549(14) 0.0883(18) 0.0278(11) 0.0004(11) -0.0008(10) 0.0077(13)
F22 0.0654(15) 0.0763(16) 0.0343(11) 0.0172(11) 0.0158(11) 0.0070(13)
F23 0.0591(14) 0.0831(17) 0.0418(12) 0.0111(11) 0.0280(11) -0.0023(13)
F24 0.0414(12) 0.0794(16) 0.0589(14) 0.0034(12) 0.0285(11) 0.0081(12)
F25 0.0333(12) 0.0724(15) 0.0612(14) 0.0094(11) 0.0185(10) -0.0106(11)
F26 0.0272(11) 0.0643(14) 0.0499(12) 0.0013(10) 0.0010(9) -0.0098(10)
F27 0.0427(12) 0.0576(14) 0.0377(11) -0.0080(10) -0.0026(9) -0.0096(10)
F28 0.0642(15) 0.0600(14) 0.0295(11) -0.0117(10) 0.0089(10) -0.0014(11)
F29 0.0724(16) 0.0401(12) 0.0460(12) -0.0146(10) 0.0158(11) 0.0003(11)
F30 0.0536(13) 0.0429(12) 0.0585(14) -0.0004(10) 0.0117(11) 0.0198(11)
F31 0.0445(13) 0.0627(14) 0.0461(12) 0.0112(10) 0.0011(10) 0.0172(11)
F32 0.0587(14) 0.0581(14) 0.0473(13) 0.0214(11) 0.0079(11) 0.0092(12)
F33 0.0627(14) 0.0437(13) 0.0562(13) 0.0160(10) 0.0133(11) -0.0072(11)
F34 0.0493(13) 0.0492(13) 0.0558(13) 0.0091(10) 0.0155(10) -0.0168(11)
F35 0.0557(13) 0.0363(12) 0.0539(13) -0.0048(10) 0.0086(11) -0.0159(10)
F36 0.0672(15) 0.0311(12) 0.0627(14) 0.0009(10) 0.0151(12) 0.0054(10)
C1A 0.057(3) 0.113(5) 0.076(4) -0.029(4) -0.003(3) 0.002(3)
C2A 0.088(5) 0.087(5) 0.130(6) -0.038(4) 0.021(4) 0.012(4)
C3A 0.105(5) 0.076(4) 0.141(7) 0.000(4) 0.029(5) 0.012(4)
C4A 0.085(4) 0.114(5) 0.083(4) -0.005(4) 0.018(3) -0.003(4)
C5A 0.103(5) 0.086(5) 0.121(6) -0.033(4) 0.030(4) 0.006(4)
C6A 0.096(5) 0.084(4) 0.104(5) 0.005(4) 0.019(4) 0.005(4)
C7A 0.082(5) 0.267(11) 0.085(5) -0.048(6) 0.008(4) -0.014(6)
C8A 0.065(4) 0.076(4) 0.172(7) -0.069(5) 0.039(4) -0.002(3)
C9A 0.111(6) 0.090(5) 0.177(8) -0.029(6) 0.096(6) -0.011(4)
C10A 0.153(8) 0.109(6) 0.136(7) 0.002(6) 0.081(7) 0.027(6)
C11A 0.083(5) 0.127(7) 0.143(8) -0.040(6) 0.041(5) 0.014(5)
C12A 0.107(5) 0.077(4) 0.157(7) -0.013(5) 0.076(5) -0.009(4)
C13A 0.126(6) 0.091(5) 0.113(5) -0.010(4) 0.057(5) 0.039(5)
C14A 0.081(5) 0.174(9) 0.371(17) -0.156(10) 0.051(8) -0.008(6)
C15A 0.170(9) 0.163(9) 0.082(5) 0.006(6) 0.075(6) -0.026(8)
C16A 0.184(10) 0.165(9) 0.069(5) -0.012(5) 0.060(6) -0.095(8)
C17A 0.196(12) 0.278(18) 0.089(7) 0.054(10) 0.082(8) -0.025(13)
C18A 0.39(3) 0.153(12) 0.155(13) 0.018(9) 0.185(16) -0.040(13)
C19A 0.53(4) 0.144(10) 0.172(14) -0.064(11) 0.24(2) -0.175(19)
C20A 0.278(16) 0.201(11) 0.088(6) -0.053(8) 0.104(8) -0.158(13)
C21A 0.236(15) 0.38(2) 0.148(10) 0.048(12) 0.125(10) 0.036(16)
C22A 0.068(4) 0.065(4) 0.157(7) -0.002(4) 0.049(5) 0.001(3)
C23A 0.26(3) 0.061(8) 0.30(3) -0.025(13) 0.25(3) -0.027(12)
C24A 0.35(2) 0.134(8) 0.094(6) -0.019(5) 0.093(10) -0.085(11)
C25A 0.154(15) 0.068(8) 0.071(9) 0.004(7) -0.019(9) 0.002(9)
C26A 0.119(9) 0.060(6) 0.032(4) -0.001(4) 0.019(5) 0.000(6)

loop_
_atom_type_symbol
_atom_type_description
_atom_type_scat_dispersion_real
_atom_type_scat_dispersion_imag
_atom_type_scat_source
C C 0.0033 0.0016 'International Tables Vol C Tables 4.2.6.8 and 6.1.1.4'
H H 0 0 'International Tables Vol C Tables 4.2.6.8 and 6.1.1.4'
F F 0.0171 0.0103 'International Tables Vol C Tables 4.2.6.8 and 6.1.1.4'

loop_
_geom_angle_atom_site_label_1
_geom_angle_atom_site_label_2
_geom_angle_atom_site_label_3
_geom_angle
_geom_angle_site_symmetry_1
_geom_angle_site_symmetry_3
F1 C1 C9 107.3(3) . .
F1 C1 C2 105.9(3) . .
C9 C1 C2 110.8(3) . .
F1 C1 C6 106.5(3) . .
C9 C1 C6 103.7(3) . .
C2 C1 C6 121.8(3) . .
F2 C2 C1 106.6(3) . .
F2 C2 C3 107.1(3) . .
C1 C2 C3 116.1(3) . .
F2 C2 C12 107.9(3) . .
C1 C2 C12 115.4(3) . .
C3 C2 C12 103.2(3) . .
F3 C3 C14 106.7(3) . .
F3 C3 C4 105.3(3) . .
C14 C3 C4 112.0(3) . .
F3 C3 C2 106.9(3) . .
C14 C3 C2 103.4(3) . .
C4 C3 C2 121.6(3) . .
F4 C4 C3 107.5(3) . .
F4 C4 C5 107.3(3) . .
C3 C4 C5 116.5(3) . .
F4 C4 C17 107.8(3) . .
C3 C4 C17 114.5(3) . .
C5 C4 C17 102.7(3) . .
F5 C5 C19 107.6(3) . .
F5 C5 C6 106.0(3) . .
C19 C5 C6 111.3(3) . .
F5 C5 C4 106.6(3) . .
C19 C5 C4 103.6(3) . .
C6 C5 C4 121.1(3) . .
F6 C6 C5 107.5(3) . .
F6 C6 C1 108.0(3) . .
C5 C6 C1 116.0(3) . .
F6 C6 C7 108.4(3) . .
C5 C6 C7 113.3(3) . .
C1 C6 C7 103.3(3) . .
F7 C7 C8 110.7(3) . .
F7 C7 C21 108.8(3) . .
C8 C7 C21 106.7(3) . .
F7 C7 C6 106.5(3) . .
C8 C7 C6 101.1(3) . .
C21 C7 C6 122.6(3) . .
C24 C8 C9 120.2(3) . .
C24 C8 C7 125.7(3) . .
C9 C8 C7 113.3(3) . .
C8 C9 C10 119.7(3) . .
C8 C9 C1 113.7(3) . .
C10 C9 C1 126.4(3) . .
C26 C10 C9 120.0(3) . .
C26 C10 C11 113.2(3) . .
C9 C10 C11 126.4(3) . .
F8 C11 C10 110.3(3) . .
F8 C11 C12 109.2(3) . .
C10 C11 C12 106.7(3) . .
F8 C11 C28 107.2(3) . .
C10 C11 C28 101.6(3) . .
C12 C11 C28 121.3(3) . .
F9 C12 C13 111.0(3) . .
F9 C12 C11 108.9(3) . .
C13 C12 C11 107.3(3) . .
F9 C12 C2 106.8(3) . .
C13 C12 C2 102.2(3) . .
C11 C12 C2 120.4(3) . .
C14 C13 C30 119.8(3) . .
C14 C13 C12 113.2(3) . .
C30 C13 C12 126.4(3) . .
C13 C14 C15 119.9(3) . .
C13 C14 C3 113.4(3) . .
C15 C14 C3 126.6(3) . .
C32 C15 C14 119.7(3) . .
C32 C15 C16 113.9(3) . .
C14 C15 C16 125.4(3) . .
F10 C16 C15 111.0(3) . .
F10 C16 C17 109.1(3) . .
C15 C16 C17 107.9(3) . .
F10 C16 C34 106.9(3) . .
C15 C16 C34 101.9(3) . .
C17 C16 C34 119.8(3) . .
F11 C17 C18 110.6(3) . .
F11 C17 C16 108.5(3) . .
C18 C17 C16 107.7(3) . .
F11 C17 C4 107.3(3) . .
C18 C17 C4 101.4(3) . .
C16 C17 C4 120.9(3) . .
C19 C18 C36 119.1(3) . .
C19 C18 C17 114.5(3) . .
C36 C18 C17 126.1(3) . .
C18 C19 C20 120.4(3) . .
C18 C19 C5 112.4(3) . .
C20 C19 C5 127.1(3) . .
C38 C20 C19 120.0(3) . .
C38 C20 C21 113.0(3) . .
C19 C20 C21 126.2(4) . .
F12 C21 C20 111.4(3) . .
F12 C21 C7 108.5(3) . .
C20 C21 C7 105.9(3) . .
F12 C21 C22 107.1(3) . .
C20 C21 C22 101.8(3) . .
C7 C21 C22 121.9(3) . .
F13 C22 C23 107.6(3) . .
F13 C22 C39 108.4(3) . .
C23 C22 C39 114.8(3) . .
F13 C22 C21 107.9(3) . .
C23 C22 C21 114.5(3) . .
C39 C22 C21 103.2(3) . .
F14 C23 C24 109.4(3) . .
F14 C23 C42 108.2(3) . .
C24 C23 C42 101.0(3) . .
F14 C23 C22 106.8(3) . .
C24 C23 C22 110.8(3) . .
C42 C23 C22 120.3(3) . .
C8 C24 C25 119.7(3) . .
C8 C24 C23 127.6(3) . .
C25 C24 C23 112.3(3) . .
C26 C25 C24 120.3(3) . .
C26 C25 C43 126.5(3) . .
C24 C25 C43 112.9(3) . .
C10 C26 C25 120.1(3) . .
C10 C26 C27 114.3(3) . .
C25 C26 C27 125.4(3) . .
F15 C27 C26 109.7(3) . .
F15 C27 C45 107.6(3) . .
C26 C27 C45 108.7(3) . .
F15 C27 C28 107.7(3) . .
C26 C27 C28 102.8(3) . .
C45 C27 C28 120.1(3) . .
F16 C28 C29 107.1(3) . .
F16 C28 C27 107.8(3) . .
C29 C28 C27 115.6(3) . .
F16 C28 C11 107.7(3) . .
C29 C28 C11 114.8(3) . .
C27 C28 C11 103.3(3) . .
F17 C29 C30 109.0(3) . .
F17 C29 C28 107.2(3) . .
C30 C29 C28 111.9(3) . .
F17 C29 C47 107.5(3) . .
C30 C29 C47 101.1(3) . .
C28 C29 C47 119.6(3) . .
C31 C30 C13 119.8(3) . .
C31 C30 C29 112.9(3) . .
C13 C30 C29 126.5(3) . .
C30 C31 C32 120.2(3) . .
C30 C31 C48 111.8(3) . .
C32 C31 C48 126.6(3) . .
C15 C32 C31 120.5(3) . .
C15 C32 C33 112.6(3) . .
C31 C32 C33 123.6(3) . .
F18 C33 C32 113.7(3) . .
F18 C33 C50 108.5(3) . .
C32 C33 C50 102.6(3) . .
F18 C33 C34 109.9(3) . .
C32 C33 C34 104.9(3) . .
C50 C33 C34 117.3(3) . .
F19 C34 C35 107.9(3) . .
F19 C34 C33 107.8(3) . .
C35 C34 C33 113.7(3) . .
F19 C34 C16 107.4(3) . .
C35 C34 C16 115.8(3) . .
C33 C34 C16 103.8(3) . .
F20 C35 C36 109.8(3) . .
F20 C35 C34 107.4(3) . .
C36 C35 C34 110.6(3) . .
F20 C35 C52 107.6(3) . .
C36 C35 C52 100.5(3) . .
C34 C35 C52 120.6(3) . .
C37 C36 C18 120.4(3) . .
C37 C36 C35 112.6(3) . .
C18 C36 C35 126.6(3) . .
C38 C37 C36 120.7(3) . .
C38 C37 C53 126.0(3) . .
C36 C37 C53 113.0(3) . .
C37 C38 C20 119.3(3) . .
C37 C38 C39 126.0(4) . .
C20 C38 C39 114.1(3) . .
F21 C39 C38 109.9(3) . .
F21 C39 C40 107.0(3) . .
C38 C39 C40 109.0(3) . .
F21 C39 C22 107.5(3) . .
C38 C39 C22 103.1(3) . .
C40 C39 C22 120.1(3) . .
F22 C40 C41 107.8(3) . .
F22 C40 C39 107.9(3) . .
C41 C40 C39 111.5(3) . .
F22 C40 C54 106.6(3) . .
C41 C40 C54 102.5(3) . .
C39 C40 C54 119.9(3) . .
C56 C41 C42 124.5(3) . .
C56 C41 C40 113.2(3) . .
C42 C41 C40 121.9(3) . .
F23 C42 C41 109.2(3) . .
F23 C42 C23 110.1(3) . .
C41 C42 C23 111.2(3) . .
F23 C42 C43 110.7(3) . .
C41 C42 C43 111.0(3) . .
C23 C42 C43 104.6(3) . .
F24 C43 C25 109.9(3) . .
F24 C43 C44 106.9(3) . .
C25 C43 C44 110.3(3) . .
F24 C43 C42 107.5(3) . .
C25 C43 C42 100.7(3) . .
C44 C43 C42 121.1(3) . .
F25 C44 C43 107.6(3) . .
F25 C44 C57 108.1(3) . .
C43 C44 C57 113.5(3) . .
F25 C44 C45 107.5(3) . .
C43 C44 C45 116.7(3) . .
C57 C44 C45 103.0(3) . .
F26 C45 C46 107.9(3) . .
F26 C45 C27 107.6(3) . .
C46 C45 C27 111.8(3) . .
F26 C45 C44 107.1(3) . .
C46 C45 C44 102.9(3) . .
C27 C45 C44 119.0(3) . .
C58 C46 C47 125.2(3) . .
C58 C46 C45 113.3(3) . .
C47 C46 C45 120.9(3) . .
F27 C47 C46 108.3(3) . .
F27 C47 C48 110.8(3) . .
C46 C47 C48 111.1(3) . .
F27 C47 C29 109.7(3) . .
C46 C47 C29 111.9(3) . .
C48 C47 C29 105.0(3) . .
F28 C48 C31 111.1(3) . .
F28 C48 C47 107.9(3) . .
C31 C48 C47 102.0(3) . .
F28 C48 C49 107.6(3) . .
C31 C48 C49 108.7(3) . .
C47 C48 C49 119.4(3) . .
F29 C49 C50 107.7(3) . .
F29 C49 C59 108.7(3) . .
C50 C49 C59 102.3(3) . .
F29 C49 C48 107.1(3) . .
C50 C49 C48 113.7(3) . .
C59 C49 C48 117.0(3) . .
C51 C50 C33 125.9(3) . .
C51 C50 C49 112.3(3) . .
C33 C50 C49 121.6(3) . .
C50 C51 C52 124.5(4) . .
C50 C51 C60 113.2(3) . .
C52 C51 C60 121.8(3) . .
F30 C52 C51 108.9(3) . .
F30 C52 C53 109.8(3) . .
C51 C52 C53 110.6(3) . .
F30 C52 C35 110.5(3) . .
C51 C52 C35 111.6(3) . .
C53 C52 C35 105.4(3) . .
F31 C53 C37 108.9(3) . .
F31 C53 C54 106.7(3) . .
C37 C53 C54 111.3(3) . .
F31 C53 C52 107.9(3) . .
C37 C53 C52 100.2(3) . .
C54 C53 C52 121.4(3) . .
F32 C54 C53 106.6(3) . .
F32 C54 C55 107.2(3) . .
C53 C54 C55 116.0(3) . .
F32 C54 C40 107.5(3) . .
C53 C54 C40 115.3(3) . .
C55 C54 C40 103.8(3) . .
F33 C55 C56 106.0(3) . .
F33 C55 C60 106.8(3) . .
C56 C55 C60 114.7(3) . .
F33 C55 C54 106.7(3) . .
C56 C55 C54 103.8(3) . .
C60 C55 C54 118.0(3) . .
C41 C56 C57 126.6(3) . .
C41 C56 C55 114.9(3) . .
C57 C56 C55 118.5(3) . .
F34 C57 C58 109.5(3) . .
F34 C57 C56 108.1(3) . .
C58 C57 C56 106.8(3) . .
F34 C57 C44 109.1(3) . .
C58 C57 C44 106.1(3) . .
C56 C57 C44 117.1(3) . .
C46 C58 C57 113.7(3) . .
C46 C58 C59 127.0(3) . .
C57 C58 C59 119.3(3) . .
F35 C59 C58 106.7(3) . .
F35 C59 C49 110.0(3) . .
C58 C59 C49 112.5(3) . .
F35 C59 C60 108.5(3) . .
C58 C59 C60 113.7(3) . .
C49 C59 C60 105.4(3) . .
F36 C60 C51 107.3(3) . .
F36 C60 C55 106.9(3) . .
C51 C60 C55 115.1(3) . .
F36 C60 C59 108.4(3) . .
C51 C60 C59 102.5(3) . .
C55 C60 C59 116.2(3) . .
C2A C1A C6A 119.5(7) . .
C2A C1A C7A 121.5(7) . .
C6A C1A C7A 119.0(8) . .
C1A C2A C3A 121.0(6) . .
C4A C3A C2A 121.5(7) . .
C3A C4A C5A 118.2(7) . .
C4A C5A C6A 119.1(6) . .
C1A C6A C5A 120.8(7) . .
C9A C8A C13A 116.3(6) . .
C9A C8A C14A 119.8(10) . .
C13A C8A C14A 123.8(11) . .
C10A C9A C8A 122.2(8) . .
C11A C10A C9A 119.9(9) . .
C10A C11A C12A 122.9(8) . .
C11A C12A C13A 120.1(7) . .
C12A C13A C8A 118.6(7) . .
C20A C15A C16A 120.2(12) . .
C20A C15A C21A 119.3(14) . .
C16A C15A C21A 120.5(13) . .
C17A C16A C15A 120.3(12) . .
C18A C17A C16A 120.9(16) . .
C17A C18A C19A 121(2) . .
C20A C19A C18A 117.0(13) . .
C15A C20A C19A 121.1(15) . .
C23A C22A C26A 121.3(13) . 3_656
C26A C22A C25A 119.4(10) . 3_656
C22A C23A C24A 122.5(14) . .
C25A C24A C23A 118.7(12) . .
C24A C25A C22A 119.7(12) . 3_656
C22A C26A C24A 122.4(13) 3_656 .
C22A C26A C22A 118.3(7) 3_656 .
C24A C26A C22A 119.2(13) . .

loop_
_geom_bond_atom_site_label_1
_geom_bond_atom_site_label_2
_geom_bond_distance
_geom_bond_site_symmetry_2
C1 F1 1.386(4) .
C1 C9 1.481(5) .
C1 C2 1.575(6) .
C1 C6 1.579(6) .
C2 F2 1.366(4) .
C2 C3 1.587(6) .
C2 C12 1.657(5) .
C3 F3 1.389(4) .
C3 C14 1.477(5) .
C3 C4 1.561(6) .
C4 F4 1.358(4) .
C4 C5 1.599(6) .
C4 C17 1.661(5) .
C5 F5 1.381(4) .
C5 C19 1.482(5) .
C5 C6 1.573(6) .
C6 F6 1.351(4) .
C6 C7 1.683(6) .
C7 F7 1.376(4) .
C7 C8 1.489(5) .
C7 C21 1.555(6) .
C8 C24 1.370(5) .
C8 C9 1.372(5) .
C9 C10 1.375(5) .
C10 C26 1.367(5) .
C10 C11 1.484(5) .
C11 F8 1.373(4) .
C11 C12 1.558(5) .
C11 C28 1.654(5) .
C12 F9 1.372(4) .
C12 C13 1.467(5) .
C13 C14 1.379(5) .
C13 C30 1.380(5) .
C14 C15 1.381(5) .
C15 C32 1.367(5) .
C15 C16 1.483(5) .
C16 F10 1.374(4) .
C16 C17 1.552(5) .
C16 C34 1.654(5) .
C17 F11 1.381(4) .
C17 C18 1.468(5) .
C18 C19 1.373(5) .
C18 C36 1.377(5) .
C19 C20 1.384(5) .
C20 C38 1.379(5) .
C20 C21 1.484(5) .
C21 F12 1.379(4) .
C21 C22 1.651(6) .
C22 F13 1.353(4) .
C22 C23 1.584(5) .
C22 C39 1.610(6) .
C23 F14 1.374(4) .
C23 C24 1.487(5) .
C23 C42 1.579(6) .
C24 C25 1.371(5) .
C25 C26 1.369(5) .
C25 C43 1.476(5) .
C26 C27 1.474(5) .
C27 F15 1.382(4) .
C27 C45 1.542(5) .
C27 C28 1.605(5) .
C28 F16 1.360(4) .
C28 C29 1.578(5) .
C29 F17 1.377(4) .
C29 C30 1.493(5) .
C29 C47 1.587(5) .
C30 C31 1.370(5) .
C31 C32 1.371(5) .
C31 C48 1.504(5) .
C32 C33 1.488(5) .
C33 F18 1.385(4) .
C33 C50 1.502(5) .
C33 C34 1.585(5) .
C34 F19 1.360(4) .
C34 C35 1.578(5) .
C35 F20 1.376(4) .
C35 C36 1.476(5) .
C35 C52 1.591(5) .
C36 C37 1.374(5) .
C37 C38 1.367(5) .
C37 C53 1.486(5) .
C38 C39 1.464(5) .
C39 F21 1.383(4) .
C39 C40 1.548(6) .
C40 F22 1.383(4) .
C40 C41 1.507(5) .
C40 C54 1.647(5) .
C41 C56 1.323(5) .
C41 C42 1.485(5) .
C42 F23 1.370(4) .
C42 C43 1.593(5) .
C43 F24 1.386(4) .
C43 C44 1.571(5) .
C44 F25 1.363(4) .
C44 C57 1.573(5) .
C44 C45 1.639(5) .
C45 F26 1.375(4) .
C45 C46 1.514(5) .
C46 C58 1.316(5) .
C46 C47 1.485(5) .
C47 F27 1.369(4) .
C47 C48 1.577(5) .
C48 F28 1.371(4) .
C48 C49 1.594(5) .
C49 F29 1.371(4) .
C49 C50 1.537(5) .
C49 C59 1.552(5) .
C50 C51 1.319(5) .
C51 C52 1.489(5) .
C51 C60 1.494(5) .
C52 F30 1.379(4) .
C52 C53 1.581(5) .
C53 F31 1.379(4) .
C53 C54 1.578(5) .
C54 F32 1.362(4) .
C54 C55 1.585(5) .
C55 F33 1.388(4) .
C55 C56 1.492(5) .
C55 C60 1.558(5) .
C56 C57 1.486(5) .
C57 F34 1.387(4) .
C57 C58 1.484(5) .
C58 C59 1.498(5) .
C59 F35 1.381(4) .
C59 C60 1.579(5) .
C60 F36 1.397(4) .
C1A C2A 1.330(9) .
C1A C6A 1.335(8) .
C1A C7A 1.535(9) .
C2A C3A 1.375(10) .
C3A C4A 1.341(9) .
C4A C5A 1.379(9) .
C5A C6A 1.406(9) .
C8A C9A 1.394(11) .
C8A C13A 1.401(10) .
C8A C14A 1.439(9) .
C9A C10A 1.345(11) .
C10A C11A 1.293(11) .
C11A C12A 1.329(10) .
C12A C13A 1.394(10) .
C15A C20A 1.321(14) .
C15A C16A 1.358(13) .
C15A C21A 1.436(14) .
C16A C17A 1.342(15) .
C17A C18A 1.323(17) .
C18A C19A 1.39(3) .
C19A C20A 1.39(2) .
C22A C23A 1.33(2) .
C22A C26A 1.357(14) 3_656
C23A C24A 1.42(3) .
C24A C25A 1.32(2) .
C25A C22A 1.448(17) 3_656
